data_7215393
loop_
_publ_author_name
'Fu, Shu-Jun'
'Wang, Li'
'Tao, Tao'
'Hu, Bin'
'Huang, Wei'
'You, Xiao-Zeng'

_publ_section_title
;
 Zinc(ii) and cadmium(ii) coordination polymers mediated by rationally
 designed symmetrical/asymmetrical V-shaped heterocyclic aromatic ligands
 exhibiting different supramolecular architectures
;
_journal_issue 20
_journal_name_full CrystEngComm
_journal_page_first 6192
_journal_paper_doi 10.1039/c1ce05516j
_journal_volume 13
_journal_year 2011
_chemical_formula_moiety 'C7 H5 Br N2 S'
_chemical_formula_sum 'C7 H5 Br N2 S'
_chemical_formula_weight 229.10
_chemical_name_systematic
;
?
;
_space_group_IT_number 2
_symmetry_cell_setting triclinic
_symmetry_space_group_name_Hall '-P 1'
_symmetry_space_group_name_H-M 'P -1'
_atom_sites_solution_hydrogens geom
_atom_sites_solution_primary direct
_atom_sites_solution_secondary difmap
_audit_creation_method SHELXL-97
_cell_angle_alpha 92.827(5)
_cell_angle_beta 106.248(4)
_cell_angle_gamma 99.958(6)
_cell_formula_units_Z 2
_cell_length_a 6.969(3)
_cell_length_b 7.073(3)
_cell_length_c 9.075(4)
_cell_measurement_reflns_used 1133
_cell_measurement_temperature 291(2)
_cell_measurement_theta_max 27.461
_cell_measurement_theta_min 2.939
_cell_volume 420.7(3)
_computing_cell_refinement SMART
_computing_data_collection 'SMART (BRUKER 2000)'
_computing_data_reduction 'SAINT (BRUKER 2000)'
_computing_molecular_graphics SHELXTL
_computing_publication_material SHELXTL
_computing_structure_refinement SHELXTL
_computing_structure_solution 'SHELXTL (BRUKER 2000)'
_diffrn_ambient_temperature 291(2)
_diffrn_measured_fraction_theta_full 0.975
_diffrn_measured_fraction_theta_max 0.975
_diffrn_measurement_device_type 'CCD area detector'
_diffrn_measurement_method 'phi and omega scans'
_diffrn_radiation_monochromator graphite
_diffrn_radiation_source 'fine-focus sealed tube'
_diffrn_radiation_type MoK\a
_diffrn_radiation_wavelength 0.71073
_diffrn_reflns_av_R_equivalents 0.1106
_diffrn_reflns_av_sigmaI/netI 0.0703
_diffrn_reflns_limit_h_max 8
_diffrn_reflns_limit_h_min -7
_diffrn_reflns_limit_k_max 7
_diffrn_reflns_limit_k_min -8
_diffrn_reflns_limit_l_max 10
_diffrn_reflns_limit_l_min -10
_diffrn_reflns_number 2091
_diffrn_reflns_theta_full 25.00
_diffrn_reflns_theta_max 25.00
_diffrn_reflns_theta_min 2.94
_exptl_absorpt_coefficient_mu 5.065
_exptl_absorpt_correction_T_max 0.6313
_exptl_absorpt_correction_T_min 0.6313
_exptl_absorpt_correction_type multi-scan
_exptl_absorpt_process_details 'SADABS, BRUKER(2000)'
_exptl_crystal_colour yellow
_exptl_crystal_density_diffrn 1.808
_exptl_crystal_density_method 'not measured'
_exptl_crystal_description block
_exptl_crystal_F_000 224
_exptl_crystal_size_max 0.10
_exptl_crystal_size_mid 0.10
_exptl_crystal_size_min 0.10
_refine_diff_density_max 1.046
_refine_diff_density_min -1.414
_refine_diff_density_rms 0.169
_refine_ls_extinction_method none
_refine_ls_goodness_of_fit_ref 0.904
_refine_ls_hydrogen_treatment constr
_refine_ls_matrix_type full
_refine_ls_number_parameters 100
_refine_ls_number_reflns 1450
_refine_ls_number_restraints 0
_refine_ls_restrained_S_all 0.904
_refine_ls_R_factor_all 0.0839
_refine_ls_R_factor_gt 0.0726
_refine_ls_shift/su_max 0.000
_refine_ls_shift/su_mean 0.000
_refine_ls_structure_factor_coef Fsqd
_refine_ls_weighting_details 'calc w=1/[\s^2^(Fo^2^)+(0.1051P)^2^+1.9800P] where P=(Fo^2^+2Fc^2^)/3'
_refine_ls_weighting_scheme calc
_refine_ls_wR_factor_gt 0.1721
_refine_ls_wR_factor_ref 0.1822
_reflns_number_gt 1158
_reflns_number_total 1450
_reflns_threshold_expression >2sigma(I)
_cod_data_source_file c1ce05516j.txt
_cod_data_source_block L1
_cod_database_code 7215393

loop_
_symmetry_equiv_pos_as_xyz
'x, y, z'
'-x, -y, -z'

loop_
_atom_site_label
_atom_site_type_symbol
_atom_site_fract_x
_atom_site_fract_y
_atom_site_fract_z
_atom_site_U_iso_or_equiv
_atom_site_adp_type
_atom_site_occupancy
_atom_site_symmetry_multiplicity
_atom_site_calc_flag
_atom_site_refinement_flags
Br1 Br 1.30679(11) 0.83431(13) 0.29497(12) 0.0761(4) Uani 1 1 d .
C1 C 0.8182(11) 1.1024(9) 0.1831(9) 0.0521(17) Uani 1 1 d .
H1 H 0.6797 1.0964 0.1688 0.063 Uiso 1 1 calc R
C2 C 0.9162(9) 0.9567(8) 0.2272(7) 0.0395(13) Uani 1 1 d .
C3 C 1.1262(10) 1.0051(9) 0.2396(8) 0.0446(15) Uani 1 1 d .
C4 C 1.1801(11) 1.1872(10) 0.2049(8) 0.060(2) Uani 1 1 d .
H4 H 1.3120 1.2435 0.2073 0.071 Uiso 1 1 calc R
C5 C 0.6701(9) 0.6454(8) 0.1537(8) 0.0421(14) Uani 1 1 d .
H5 H 0.6226 0.6589 0.0491 0.051 Uiso 1 1 calc R
C6 C 0.7091(11) 0.5361(10) 0.3729(9) 0.0538(17) Uani 1 1 d .
H6 H 0.6920 0.4577 0.4493 0.065 Uiso 1 1 calc R
C7 C 0.8434(11) 0.7049(10) 0.3968(8) 0.0513(16) Uani 1 1 d .
H7 H 0.9352 0.7617 0.4903 0.062 Uiso 1 1 calc R
N1 N 0.8182(7) 0.7756(7) 0.2573(6) 0.0374(11) Uani 1 1 d .
N2 N 0.6021(9) 0.4974(8) 0.2202(7) 0.0532(15) Uani 1 1 d .
S2 S 0.9806(3) 1.2990(2) 0.1570(3) 0.0654(6) Uani 1 1 d .

loop_
_atom_site_aniso_label
_atom_site_aniso_U_11
_atom_site_aniso_U_22
_atom_site_aniso_U_33
_atom_site_aniso_U_23
_atom_site_aniso_U_13
_atom_site_aniso_U_12
Br1 0.0391(5) 0.0871(7) 0.1117(8) 0.0304(5) 0.0283(5) 0.0221(4)
C1 0.040(4) 0.044(3) 0.075(5) 0.007(3) 0.020(3) 0.006(3)
C2 0.035(3) 0.036(3) 0.046(3) -0.003(2) 0.015(3) -0.002(2)
C3 0.034(3) 0.049(3) 0.049(4) -0.001(3) 0.017(3) -0.002(3)
C4 0.050(4) 0.059(4) 0.065(5) -0.004(3) 0.030(4) -0.018(3)
C5 0.028(3) 0.039(3) 0.053(4) 0.006(3) 0.005(3) -0.001(2)
C6 0.052(4) 0.051(4) 0.062(5) 0.020(3) 0.022(4) 0.006(3)
C7 0.049(4) 0.055(4) 0.044(4) 0.004(3) 0.009(3) 0.001(3)
N1 0.027(2) 0.037(2) 0.048(3) 0.003(2) 0.013(2) 0.0017(19)
N2 0.036(3) 0.047(3) 0.069(4) 0.010(3) 0.012(3) -0.005(2)
S2 0.0742(14) 0.0392(9) 0.0872(15) 0.0138(9) 0.0339(11) 0.0032(9)

loop_
_atom_type_symbol
_atom_type_description
_atom_type_scat_dispersion_real
_atom_type_scat_dispersion_imag
_atom_type_scat_source
C C 0.0033 0.0016 'International Tables Vol C Tables 4.2.6.8 and 6.1.1.4'
H H 0.0000 0.0000 'International Tables Vol C Tables 4.2.6.8 and 6.1.1.4'
N N 0.0061 0.0033 'International Tables Vol C Tables 4.2.6.8 and 6.1.1.4'
S S 0.1246 0.1234 'International Tables Vol C Tables 4.2.6.8 and 6.1.1.4'
Br Br -0.2901 2.4595 'International Tables Vol C Tables 4.2.6.8 and 6.1.1.4'

loop_
_geom_angle_atom_site_label_1
_geom_angle_atom_site_label_2
_geom_angle_atom_site_label_3
_geom_angle
C2 C1 S2 111.4(5)
C2 C1 H1 124.3
S2 C1 H1 124.3
C1 C2 C3 112.3(6)
C1 C2 N1 123.4(6)
C3 C2 N1 124.2(6)
C4 C3 C2 112.1(7)
C4 C3 Br1 124.3(5)
C2 C3 Br1 123.6(5)
C3 C4 S2 112.0(5)
C3 C4 H4 124.0
S2 C4 H4 124.0
N2 C5 N1 111.4(6)
N2 C5 H5 124.3
N1 C5 H5 124.3
C7 C6 N2 110.2(6)
C7 C6 H6 124.9
N2 C6 H6 124.9
C6 C7 N1 106.6(6)
C6 C7 H7 126.7
N1 C7 H7 126.7
C5 N1 C7 106.5(5)
C5 N1 C2 126.4(5)
C7 N1 C2 126.9(5)
C5 N2 C6 105.3(5)
C4 S2 C1 92.1(3)

loop_
_geom_bond_atom_site_label_1
_geom_bond_atom_site_label_2
_geom_bond_distance
Br1 C3 1.878(7)
C1 C2 1.349(10)
C1 S2 1.705(7)
C1 H1 0.9300
C2 C3 1.415(9)
C2 N1 1.421(8)
C3 C4 1.356(10)
C4 S2 1.680(9)
C4 H4 0.9300
C5 N2 1.318(9)
C5 N1 1.356(8)
C5 H5 0.9300
C6 C7 1.349(10)
C6 N2 1.365(10)
C6 H6 0.9300
C7 N1 1.361(9)
C7 H7 0.9300
